data_4064383
loop_
_publ_author_name
'Tan, Xing'
'Li, Bin'
'Xu, Shansheng'
'Song, Haibin'
'Wang, Baiquan'

_publ_section_title
;
 Trinuclear and Tetranuclear Ruthenium Carbonyl Clusters Derived from
 Indenylphosphines: Cleavage of C&#x2212;H and C&#x2212;P Bonds
;
_journal_issue 8
_journal_name_full Organometallics
_journal_page_first 2308
_journal_paper_doi 10.1021/om200072g
_journal_volume 30
_journal_year 2011
_chemical_formula_moiety 'C32 H21 O9 P Ru3'
_chemical_formula_sum 'C32 H21 O9 P Ru3'
_chemical_formula_weight 883.67
_chemical_name_systematic
; 
 ? 
;
_space_group_IT_number 2
_symmetry_cell_setting triclinic
_symmetry_space_group_name_Hall '-P 1'
_symmetry_space_group_name_H-M 'P -1'
_atom_sites_solution_hydrogens geom
_atom_sites_solution_primary direct
_atom_sites_solution_secondary difmap
_audit_creation_method SHELXL-97
_cell_angle_alpha 95.952(3)
_cell_angle_beta 98.672(2)
_cell_angle_gamma 90.097(4)
_cell_formula_units_Z 4
_cell_length_a 10.6366(17)
_cell_length_b 12.3945(18)
_cell_length_c 24.119(4)
_cell_measurement_reflns_used 10863
_cell_measurement_temperature 113(2)
_cell_measurement_theta_max 28.10
_cell_measurement_theta_min 1.70
_cell_volume 3126.0(9)
_computing_cell_refinement 'CrystalClear-SM Expert 2.0 r2'
_computing_data_collection 'CrystalClear-SM Expert 2.0 r2 (Rigaku, 2009)'
_computing_data_reduction 'CrystalClear-SM Expert 2.0 r2'
_computing_molecular_graphics 'CrystalStructure 4.0'
_computing_publication_material 'CrystalStructure 4.0 (Rigaku, 2009)'
_computing_structure_refinement 'SHELXL-97 (Sheldrick, 1997)'
_computing_structure_solution 'SHELXS-97 (Sheldrick, 1990)'
_diffrn_ambient_temperature 113(2)
_diffrn_measured_fraction_theta_full 0.977
_diffrn_measured_fraction_theta_max 0.977
_diffrn_measurement_device_type 'Rigaku Saturn724 CCD camera'
_diffrn_measurement_method \w
_diffrn_radiation_monochromator multilayer
_diffrn_radiation_source 'rotating anode'
_diffrn_radiation_type MoK\a
_diffrn_radiation_wavelength 0.71075
_diffrn_reflns_av_R_equivalents 0.0358
_diffrn_reflns_av_sigmaI/netI 0.0679
_diffrn_reflns_limit_h_max 13
_diffrn_reflns_limit_h_min -13
_diffrn_reflns_limit_k_max 10
_diffrn_reflns_limit_k_min -16
_diffrn_reflns_limit_l_max 31
_diffrn_reflns_limit_l_min -31
_diffrn_reflns_number 29654
_diffrn_reflns_theta_full 27.88
_diffrn_reflns_theta_max 27.88
_diffrn_reflns_theta_min 1.65
_diffrn_standards_decay_% 0
_diffrn_standards_interval_count 0
_diffrn_standards_interval_time 0
_diffrn_standards_number 0
_exptl_absorpt_coefficient_mu 1.536
_exptl_absorpt_correction_T_max 0.7487
_exptl_absorpt_correction_T_min 0.6909
_exptl_absorpt_correction_type multi-scan
_exptl_absorpt_process_details CrystalClear
_exptl_crystal_colour orange
_exptl_crystal_density_diffrn 1.878
_exptl_crystal_density_method 'not measured'
_exptl_crystal_description prism
_exptl_crystal_F_000 1728
_exptl_crystal_size_max 0.26
_exptl_crystal_size_mid 0.22
_exptl_crystal_size_min 0.20
_refine_diff_density_max 0.737
_refine_diff_density_min -0.700
_refine_diff_density_rms 0.114
_refine_ls_extinction_coef 0.00144(4)
_refine_ls_extinction_expression Fc^*^=kFc[1+0.001xFc^2^\l^3^/sin(2\q)]^-1/4^
_refine_ls_extinction_method SHELXL
_refine_ls_goodness_of_fit_ref 0.965
_refine_ls_hydrogen_treatment mixed
_refine_ls_matrix_type full
_refine_ls_number_parameters 824
_refine_ls_number_reflns 14566
_refine_ls_number_restraints 0
_refine_ls_restrained_S_all 0.965
_refine_ls_R_factor_all 0.0347
_refine_ls_R_factor_gt 0.0267
_refine_ls_shift/su_max 0.003
_refine_ls_shift/su_mean 0.000
_refine_ls_structure_factor_coef Fsqd
_refine_ls_weighting_details 'calc w=1/[\s^2^(Fo^2^)+(0.0109P)^2^+0.0000P] where P=(Fo^2^+2Fc^2^)/3'
_refine_ls_weighting_scheme calc
_refine_ls_wR_factor_gt 0.0561
_refine_ls_wR_factor_ref 0.0586
_reflns_number_gt 11093
_reflns_number_total 14566
_reflns_threshold_expression >2sigma(I)
_cod_data_source_file om200072g_si_001.cif
_cod_data_source_block m100414a
_cod_database_code 4064383

loop_
_symmetry_equiv_pos_as_xyz
'x, y, z'
'-x, -y, -z'

loop_
_atom_site_label
_atom_site_type_symbol
_atom_site_fract_x
_atom_site_fract_y
_atom_site_fract_z
_atom_site_U_iso_or_equiv
_atom_site_adp_type
_atom_site_occupancy
_atom_site_symmetry_multiplicity
_atom_site_calc_flag
_atom_site_refinement_flags
Ru1 Ru 0.33418(2) 0.423880(17) 0.840627(10) 0.01045(6) Uani 1 1 d .
Ru2 Ru 0.42164(2) 0.228724(18) 0.789387(10) 0.01052(6) Uani 1 1 d .
Ru3 Ru 0.16262(2) 0.252508(18) 0.821973(10) 0.01053(6) Uani 1 1 d .
Ru4 Ru 0.66541(2) 0.739992(18) 0.709549(10) 0.01206(6) Uani 1 1 d .
Ru5 Ru 0.90815(2) 0.656392(18) 0.696846(10) 0.01266(6) Uani 1 1 d .
Ru6 Ru 0.66301(2) 0.560824(18) 0.631810(10) 0.01339(6) Uani 1 1 d .
P1 P 0.42842(7) 0.16318(6) 0.87771(3) 0.01056(16) Uani 1 1 d .
P2 P 0.87037(7) 0.78157(6) 0.62966(3) 0.01201(16) Uani 1 1 d .
O1 O 0.5637(2) 0.52302(17) 0.91876(9) 0.0247(5) Uani 1 1 d .
O2 O 0.3822(2) 0.53902(17) 0.73828(9) 0.0276(6) Uani 1 1 d .
O3 O 0.1456(2) 0.60286(16) 0.86129(9) 0.0220(5) Uani 1 1 d .
O4 O 0.3703(2) 0.31015(17) 0.67264(9) 0.0291(6) Uani 1 1 d .
O5 O 0.5093(2) 0.01639(16) 0.73340(9) 0.0268(6) Uani 1 1 d .
O6 O 0.6785(2) 0.34567(17) 0.82007(10) 0.0266(6) Uani 1 1 d .
O7 O 0.0036(2) 0.04165(18) 0.79511(11) 0.0364(7) Uani 1 1 d .
O8 O 0.0807(2) 0.34819(17) 0.71090(9) 0.0260(6) Uani 1 1 d .
O9 O -0.0495(2) 0.35647(16) 0.87869(9) 0.0220(5) Uani 1 1 d .
O10 O 0.6486(2) 0.58815(17) 0.79959(10) 0.0255(5) Uani 1 1 d .
O11 O 0.7495(2) 0.93073(17) 0.79899(10) 0.0302(6) Uani 1 1 d .
O12 O 0.3818(2) 0.78970(17) 0.69883(9) 0.0240(5) Uani 1 1 d .
O13 O 1.0184(2) 0.81014(17) 0.79966(10) 0.0292(6) Uani 1 1 d .
O14 O 0.9008(2) 0.48523(17) 0.77978(9) 0.0258(6) Uani 1 1 d .
O15 O 1.1594(2) 0.5754(2) 0.66192(11) 0.0422(7) Uani 1 1 d .
O16 O 0.3775(2) 0.51837(18) 0.61174(9) 0.0279(6) Uani 1 1 d .
O17 O 0.6950(3) 0.35185(17) 0.69138(10) 0.0376(7) Uani 1 1 d .
O18 O 0.6830(2) 0.45767(18) 0.51323(10) 0.0367(7) Uani 1 1 d .
C1 C 0.4818(3) 0.4845(2) 0.88754(13) 0.0152(7) Uani 1 1 d .
C2 C 0.3627(3) 0.4928(2) 0.77432(13) 0.0173(7) Uani 1 1 d .
C3 C 0.2170(3) 0.5360(2) 0.85606(12) 0.0138(6) Uani 1 1 d .
C4 C 0.3886(3) 0.2835(2) 0.71675(13) 0.0177(7) Uani 1 1 d .
C5 C 0.4759(3) 0.0938(2) 0.75532(12) 0.0154(7) Uani 1 1 d .
C6 C 0.5807(3) 0.3044(2) 0.80906(13) 0.0177(7) Uani 1 1 d .
C7 C 0.0671(3) 0.1172(2) 0.80650(13) 0.0196(7) Uani 1 1 d .
C8 C 0.1116(3) 0.3168(2) 0.75309(13) 0.0180(7) Uani 1 1 d .
C9 C 0.0287(3) 0.3178(2) 0.85710(12) 0.0143(6) Uani 1 1 d .
C10 C 0.2915(3) 0.2188(2) 0.90558(11) 0.0108(6) Uani 1 1 d .
C11 C 0.2856(3) 0.3329(2) 0.90176(12) 0.0107(6) Uani 1 1 d .
C12 C 0.2362(3) 0.3844(2) 0.95379(12) 0.0131(6) Uani 1 1 d .
H12A H 0.3023 0.4322 0.9776 0.016 Uiso 1 1 calc R
H12B H 0.1602 0.4281 0.9431 0.016 Uiso 1 1 calc R
C13 C 0.2027(3) 0.2920(2) 0.98499(12) 0.0137(6) Uani 1 1 d .
C14 C 0.2308(3) 0.1929(2) 0.95531(12) 0.0118(6) Uani 1 1 d .
C15 C 0.1943(3) 0.0950(2) 0.97386(13) 0.0149(7) Uani 1 1 d .
C16 C 0.1420(3) 0.1026(2) 1.02352(13) 0.0183(7) Uani 1 1 d .
H16 H 0.1199 0.0375 1.0375 0.022 Uiso 1 1 calc R
C17 C 0.1205(3) 0.2006(2) 1.05364(13) 0.0199(7) Uani 1 1 d .
H17 H 0.0861 0.2009 1.0878 0.024 Uiso 1 1 calc R
C18 C 0.1489(3) 0.2986(2) 1.03419(12) 0.0155(7) Uani 1 1 d .
C19 C 0.2018(3) -0.0156(2) 0.94121(13) 0.0183(7) Uani 1 1 d .
H19A H 0.2886 -0.0425 0.9488 0.027 Uiso 1 1 calc R
H19B H 0.1790 -0.0094 0.9008 0.027 Uiso 1 1 calc R
H19C H 0.1425 -0.0661 0.9530 0.027 Uiso 1 1 calc R
C20 C 0.1190(3) 0.4072(2) 1.06427(13) 0.0213(7) Uani 1 1 d .
H20A H 0.0497 0.4411 1.0410 0.032 Uiso 1 1 calc R
H20B H 0.1948 0.4546 1.0706 0.032 Uiso 1 1 calc R
H20C H 0.0933 0.3960 1.1006 0.032 Uiso 1 1 calc R
C21 C 0.5666(3) 0.2083(2) 0.92871(12) 0.0123(6) Uani 1 1 d .
C22 C 0.6884(3) 0.1800(2) 0.91671(12) 0.0160(7) Uani 1 1 d .
H22 H 0.6966 0.1354 0.8830 0.019 Uiso 1 1 calc R
C23 C 0.7970(3) 0.2162(2) 0.95359(13) 0.0176(7) Uani 1 1 d .
H23 H 0.8786 0.1953 0.9453 0.021 Uiso 1 1 calc R
C24 C 0.7864(3) 0.2820(2) 1.00175(13) 0.0206(7) Uani 1 1 d .
H24 H 0.8606 0.3082 1.0265 0.025 Uiso 1 1 calc R
C25 C 0.6666(3) 0.3101(2) 1.01426(13) 0.0213(7) Uani 1 1 d .
H25 H 0.6598 0.3550 1.0480 0.026 Uiso 1 1 calc R
C26 C 0.5564(3) 0.2739(2) 0.97827(12) 0.0166(7) Uani 1 1 d .
H26 H 0.4751 0.2937 0.9874 0.020 Uiso 1 1 calc R
C27 C 0.4324(3) 0.0152(2) 0.87466(12) 0.0125(6) Uani 1 1 d .
C28 C 0.3528(3) -0.0483(2) 0.83254(12) 0.0145(6) Uani 1 1 d .
H28 H 0.2951 -0.0138 0.8063 0.017 Uiso 1 1 calc R
C29 C 0.3557(3) -0.1598(2) 0.82804(13) 0.0202(7) Uani 1 1 d .
H29 H 0.2972 -0.2017 0.8004 0.024 Uiso 1 1 calc R
C30 C 0.4459(3) -0.2110(2) 0.86477(14) 0.0236(8) Uani 1 1 d .
H30 H 0.4508 -0.2878 0.8611 0.028 Uiso 1 1 calc R
C31 C 0.5275(3) -0.1499(2) 0.90607(14) 0.0240(8) Uani 1 1 d .
H31 H 0.5889 -0.1847 0.9307 0.029 Uiso 1 1 calc R
C32 C 0.5201(3) -0.0376(2) 0.91180(12) 0.0172(7) Uani 1 1 d .
H32 H 0.5748 0.0039 0.9411 0.021 Uiso 1 1 calc R
C33 C 0.6568(3) 0.6422(2) 0.76499(13) 0.0182(7) Uani 1 1 d .
C34 C 0.7223(3) 0.8626(2) 0.76454(13) 0.0179(7) Uani 1 1 d .
C35 C 0.4885(3) 0.7745(2) 0.70347(12) 0.0164(7) Uani 1 1 d .
C36 C 0.9746(3) 0.7561(2) 0.75974(13) 0.0185(7) Uani 1 1 d .
C37 C 0.9004(3) 0.5482(2) 0.74890(13) 0.0176(7) Uani 1 1 d .
C38 C 1.0668(3) 0.6052(2) 0.67416(14) 0.0223(8) Uani 1 1 d .
C39 C 0.4841(3) 0.5351(2) 0.61991(13) 0.0199(7) Uani 1 1 d .
C40 C 0.6867(3) 0.4301(2) 0.67043(13) 0.0210(7) Uani 1 1 d .
C41 C 0.6792(3) 0.4948(2) 0.55846(13) 0.0198(7) Uani 1 1 d .
C42 C 0.7070(3) 0.8143(2) 0.63110(12) 0.0131(6) Uani 1 1 d .
C43 C 0.6262(3) 0.7191(2) 0.61495(12) 0.0135(6) Uani 1 1 d .
C44 C 0.5027(3) 0.7562(2) 0.57947(12) 0.0181(7) Uani 1 1 d .
H44A H 0.4958 0.7241 0.5398 0.022 Uiso 1 1 calc R
H44B H 0.4267 0.7343 0.5950 0.022 Uiso 1 1 calc R
C45 C 0.5149(3) 0.8776(2) 0.58347(12) 0.0177(7) Uani 1 1 d .
C46 C 0.6323(3) 0.9130(2) 0.61506(12) 0.0163(7) Uani 1 1 d .
C47 C 0.6572(3) 1.0242(2) 0.63165(13) 0.0206(7) Uani 1 1 d .
C48 C 0.5633(3) 1.0948(2) 0.60877(14) 0.0268(8) Uani 1 1 d .
H48 H 0.5772 1.1709 0.6173 0.032 Uiso 1 1 calc R
C49 C 0.4547(3) 1.0586(3) 0.57531(14) 0.0289(9) Uani 1 1 d .
H49 H 0.3968 1.1100 0.5601 0.035 Uiso 1 1 calc R
C50 C 0.4246(3) 0.9484(3) 0.56236(13) 0.0234(8) Uani 1 1 d .
C51 C 0.7673(3) 1.0687(2) 0.67532(13) 0.0243(8) Uani 1 1 d .
H51A H 0.8119 1.0087 0.6927 0.037 Uiso 1 1 calc R
H51B H 0.7351 1.1175 0.7044 0.037 Uiso 1 1 calc R
H51C H 0.8263 1.1088 0.6571 0.037 Uiso 1 1 calc R
C52 C 0.3012(3) 0.9071(3) 0.52845(15) 0.0363(10) Uani 1 1 d .
H52A H 0.3171 0.8690 0.4926 0.054 Uiso 1 1 calc R
H52B H 0.2450 0.9682 0.5211 0.054 Uiso 1 1 calc R
H52C H 0.2607 0.8569 0.5495 0.054 Uiso 1 1 calc R
C53 C 0.9717(3) 0.9014(2) 0.63218(12) 0.0149(6) Uani 1 1 d .
C54 C 0.9469(3) 0.9709(2) 0.58958(14) 0.0212(7) Uani 1 1 d .
H54 H 0.8748 0.9570 0.5612 0.025 Uiso 1 1 calc R
C55 C 1.0249(3) 1.0587(2) 0.58810(15) 0.0251(8) Uani 1 1 d .
H55 H 1.0058 1.1060 0.5595 0.030 Uiso 1 1 calc R
C56 C 1.1311(3) 1.0775(3) 0.62839(14) 0.0296(8) Uani 1 1 d .
H56 H 1.1838 1.1394 0.6283 0.036 Uiso 1 1 calc R
C57 C 1.1615(4) 1.0068(3) 0.66915(15) 0.0326(9) Uani 1 1 d .
H57 H 1.2372 1.0179 0.6957 0.039 Uiso 1 1 calc R
C58 C 1.0799(3) 0.9190(2) 0.67083(13) 0.0230(8) Uani 1 1 d .
H58 H 1.0998 0.8711 0.6991 0.028 Uiso 1 1 calc R
C59 C 0.8783(3) 0.7283(2) 0.55653(12) 0.0152(7) Uani 1 1 d .
C60 C 0.7801(3) 0.7373(2) 0.51316(13) 0.0212(7) Uani 1 1 d .
H60 H 0.7036 0.7709 0.5210 0.025 Uiso 1 1 calc R
C61 C 0.7912(4) 0.6979(3) 0.45810(14) 0.0303(9) Uani 1 1 d .
H61 H 0.7216 0.7045 0.4290 0.036 Uiso 1 1 calc R
C62 C 0.8971(4) 0.6510(3) 0.44507(14) 0.0364(10) Uani 1 1 d .
H62 H 0.9027 0.6238 0.4072 0.044 Uiso 1 1 calc R
C63 C 0.9973(4) 0.6425(3) 0.48682(17) 0.0495(13) Uani 1 1 d .
H63 H 1.0734 0.6095 0.4780 0.059 Uiso 1 1 calc R
C64 C 0.9889(4) 0.6820(3) 0.54276(14) 0.0332(9) Uani 1 1 d .
H64 H 1.0599 0.6769 0.5714 0.040 Uiso 1 1 calc R
H2 H 0.825(3) 0.580(2) 0.6399(12) 0.028(9) Uiso 1 1 d .
H1 H 0.291(4) 0.164(3) 0.7866(16) 0.086(15) Uiso 1 1 d .

loop_
_atom_site_aniso_label
_atom_site_aniso_U_11
_atom_site_aniso_U_22
_atom_site_aniso_U_33
_atom_site_aniso_U_23
_atom_site_aniso_U_13
_atom_site_aniso_U_12
Ru1 0.01121(13) 0.00956(12) 0.01058(12) 0.00148(9) 0.00140(9) -0.00064(9)
Ru2 0.01100(13) 0.01174(12) 0.00908(12) 0.00152(9) 0.00212(9) 0.00032(9)
Ru3 0.00978(12) 0.01085(12) 0.01072(12) 0.00146(9) 0.00053(9) -0.00022(9)
Ru4 0.01151(13) 0.01254(13) 0.01244(13) 0.00143(9) 0.00267(10) 0.00101(9)
Ru5 0.01106(13) 0.01307(13) 0.01392(13) 0.00301(10) 0.00101(10) 0.00159(9)
Ru6 0.01380(14) 0.01270(13) 0.01351(13) 0.00031(10) 0.00234(10) -0.00161(9)
P1 0.0097(4) 0.0116(4) 0.0105(4) 0.0018(3) 0.0017(3) 0.0006(3)
P2 0.0103(4) 0.0129(4) 0.0128(4) 0.0022(3) 0.0009(3) 0.0001(3)
O1 0.0164(13) 0.0286(13) 0.0262(14) 0.0030(10) -0.0059(10) -0.0075(10)
O2 0.0320(15) 0.0329(14) 0.0197(13) 0.0124(11) 0.0032(11) -0.0105(11)
O3 0.0189(13) 0.0194(12) 0.0269(13) 0.0000(10) 0.0018(10) 0.0081(10)
O4 0.0417(17) 0.0299(14) 0.0159(13) 0.0070(10) 0.0017(11) -0.0007(11)
O5 0.0335(15) 0.0192(12) 0.0303(14) 0.0003(10) 0.0151(11) 0.0077(10)
O6 0.0181(14) 0.0296(14) 0.0327(15) 0.0105(11) 0.0013(11) -0.0046(10)
O7 0.0307(16) 0.0227(14) 0.0539(18) 0.0016(12) 0.0016(13) -0.0117(11)
O8 0.0270(14) 0.0350(14) 0.0162(13) 0.0092(10) -0.0008(10) 0.0090(11)
O9 0.0146(13) 0.0306(13) 0.0224(13) 0.0056(10) 0.0063(10) 0.0067(10)
O10 0.0233(14) 0.0310(14) 0.0260(14) 0.0148(11) 0.0076(11) 0.0044(10)
O11 0.0334(16) 0.0248(13) 0.0294(14) -0.0086(11) 0.0031(12) -0.0041(11)
O12 0.0149(13) 0.0311(13) 0.0263(13) 0.0018(10) 0.0043(10) 0.0085(10)
O13 0.0374(16) 0.0227(13) 0.0243(14) -0.0005(10) -0.0037(12) -0.0049(11)
O14 0.0255(14) 0.0280(14) 0.0261(14) 0.0158(11) 0.0026(11) 0.0039(10)
O15 0.0212(15) 0.0645(19) 0.0438(17) 0.0097(14) 0.0109(13) 0.0207(13)
O16 0.0215(14) 0.0383(14) 0.0234(14) 0.0011(11) 0.0040(11) -0.0109(11)
O17 0.059(2) 0.0194(14) 0.0329(16) 0.0095(11) -0.0024(14) -0.0063(12)
O18 0.0445(18) 0.0414(16) 0.0235(14) -0.0061(12) 0.0090(12) 0.0002(13)
C1 0.0152(17) 0.0142(16) 0.0182(17) 0.0076(13) 0.0043(13) 0.0041(12)
C2 0.0164(18) 0.0168(17) 0.0173(17) -0.0004(13) 0.0001(13) -0.0020(12)
C3 0.0155(17) 0.0149(16) 0.0102(15) 0.0035(12) -0.0021(12) -0.0084(12)
C4 0.0185(18) 0.0166(17) 0.0177(17) 0.0006(13) 0.0022(13) -0.0025(12)
C5 0.0146(17) 0.0180(16) 0.0158(16) 0.0057(13) 0.0064(13) 0.0013(12)
C6 0.0150(18) 0.0227(18) 0.0162(17) 0.0074(13) 0.0017(13) -0.0001(13)
C7 0.0188(18) 0.0171(17) 0.0226(18) 0.0040(13) 0.0008(14) 0.0021(13)
C8 0.0154(17) 0.0168(16) 0.0211(18) 0.0021(13) 0.0010(13) 0.0031(12)
C9 0.0127(16) 0.0165(16) 0.0122(16) 0.0047(12) -0.0051(12) -0.0018(12)
C10 0.0114(16) 0.0116(15) 0.0080(14) 0.0008(11) -0.0026(11) 0.0006(11)
C11 0.0068(15) 0.0121(15) 0.0126(15) 0.0021(11) -0.0013(12) -0.0012(11)
C12 0.0130(16) 0.0147(16) 0.0114(15) 0.0003(12) 0.0023(12) 0.0006(12)
C13 0.0105(16) 0.0165(16) 0.0134(16) 0.0043(12) -0.0019(12) 0.0007(12)
C14 0.0080(15) 0.0178(16) 0.0097(15) 0.0020(12) 0.0018(12) 0.0027(11)
C15 0.0115(16) 0.0160(16) 0.0172(16) 0.0056(12) 0.0000(13) 0.0026(12)
C16 0.0183(18) 0.0205(17) 0.0195(17) 0.0106(13) 0.0085(14) 0.0029(13)
C17 0.0174(18) 0.0306(19) 0.0132(16) 0.0049(14) 0.0054(13) 0.0004(14)
C18 0.0107(16) 0.0229(17) 0.0130(16) 0.0026(13) 0.0018(12) 0.0007(12)
C19 0.0163(17) 0.0174(16) 0.0229(18) 0.0053(13) 0.0065(14) -0.0010(12)
C20 0.0171(18) 0.0299(19) 0.0177(17) -0.0022(14) 0.0080(13) 0.0013(14)
C21 0.0161(17) 0.0096(15) 0.0110(15) 0.0037(11) -0.0006(12) -0.0009(11)
C22 0.0199(18) 0.0171(16) 0.0126(16) 0.0042(12) 0.0056(13) -0.0011(12)
C23 0.0081(16) 0.0240(18) 0.0219(18) 0.0078(14) 0.0023(13) -0.0010(12)
C24 0.0165(18) 0.0200(17) 0.0231(19) 0.0033(14) -0.0050(14) -0.0055(13)
C25 0.0254(19) 0.0184(17) 0.0174(17) -0.0025(13) -0.0019(14) -0.0018(13)
C26 0.0141(17) 0.0190(16) 0.0159(16) 0.0016(13) -0.0002(13) 0.0023(12)
C27 0.0154(16) 0.0091(15) 0.0139(16) 0.0023(11) 0.0047(12) 0.0012(11)
C28 0.0168(17) 0.0145(16) 0.0132(16) 0.0049(12) 0.0027(12) 0.0016(12)
C29 0.027(2) 0.0186(17) 0.0156(17) -0.0011(13) 0.0090(14) -0.0051(13)
C30 0.033(2) 0.0082(16) 0.032(2) 0.0016(14) 0.0140(16) -0.0017(13)
C31 0.0222(19) 0.0190(18) 0.033(2) 0.0137(15) 0.0044(15) 0.0063(14)
C32 0.0173(18) 0.0174(17) 0.0166(17) 0.0034(13) 0.0008(13) -0.0024(12)
C33 0.0128(17) 0.0192(17) 0.0214(18) 0.0009(14) -0.0003(13) 0.0020(12)
C34 0.0171(18) 0.0194(17) 0.0180(17) 0.0024(13) 0.0048(13) 0.0001(13)
C35 0.0222(19) 0.0151(16) 0.0121(16) 0.0027(12) 0.0031(13) -0.0012(13)
C36 0.0188(18) 0.0160(17) 0.0221(18) 0.0077(13) 0.0038(14) 0.0015(13)
C37 0.0132(17) 0.0206(17) 0.0184(17) 0.0010(13) 0.0010(13) 0.0018(12)
C38 0.0209(19) 0.0230(18) 0.0226(19) 0.0061(14) -0.0003(15) 0.0038(14)
C39 0.028(2) 0.0178(17) 0.0151(17) 0.0010(13) 0.0068(14) -0.0031(14)
C40 0.0241(19) 0.0199(18) 0.0177(18) -0.0005(14) 0.0004(14) -0.0033(13)
C41 0.0185(18) 0.0206(17) 0.0202(18) 0.0015(14) 0.0030(14) -0.0007(13)
C42 0.0106(16) 0.0145(15) 0.0145(16) 0.0030(12) 0.0023(12) 0.0013(11)
C43 0.0116(16) 0.0169(16) 0.0120(15) 0.0012(12) 0.0023(12) 0.0001(12)
C44 0.0144(17) 0.0263(18) 0.0127(16) 0.0039(13) -0.0022(13) -0.0013(13)
C45 0.0199(18) 0.0202(17) 0.0143(16) 0.0051(13) 0.0045(13) 0.0053(13)
C46 0.0184(18) 0.0169(16) 0.0154(16) 0.0047(13) 0.0060(13) 0.0055(13)
C47 0.027(2) 0.0158(17) 0.0233(18) 0.0058(13) 0.0137(15) 0.0051(13)
C48 0.037(2) 0.0140(17) 0.033(2) 0.0086(15) 0.0139(17) 0.0112(15)
C49 0.030(2) 0.033(2) 0.029(2) 0.0178(16) 0.0091(17) 0.0230(17)
C50 0.0178(19) 0.034(2) 0.0204(18) 0.0084(15) 0.0064(14) 0.0090(15)
C51 0.033(2) 0.0150(17) 0.028(2) 0.0013(14) 0.0129(16) -0.0009(14)
C52 0.025(2) 0.056(3) 0.028(2) 0.0118(18) -0.0017(17) 0.0170(18)
C53 0.0122(16) 0.0152(16) 0.0173(16) 0.0016(12) 0.0027(12) 0.0003(12)
C54 0.0156(18) 0.0221(18) 0.0262(19) 0.0051(14) 0.0020(14) 0.0012(13)
C55 0.025(2) 0.0203(18) 0.033(2) 0.0098(15) 0.0094(16) -0.0026(14)
C56 0.040(2) 0.0229(19) 0.028(2) -0.0008(15) 0.0142(17) -0.0143(16)
C57 0.032(2) 0.037(2) 0.026(2) -0.0025(16) 0.0001(17) -0.0212(16)
C58 0.025(2) 0.0252(19) 0.0186(18) 0.0056(14) 0.0002(14) -0.0076(14)
C59 0.0210(18) 0.0132(16) 0.0129(16) 0.0050(12) 0.0049(13) 0.0015(12)
C60 0.0237(19) 0.0236(18) 0.0168(17) 0.0036(13) 0.0038(14) -0.0040(14)
C61 0.044(3) 0.031(2) 0.0154(18) 0.0035(15) 0.0006(16) -0.0103(17)
C62 0.072(3) 0.026(2) 0.0132(18) 0.0034(15) 0.0140(19) 0.010(2)
C63 0.068(3) 0.047(3) 0.043(3) 0.010(2) 0.036(2) 0.033(2)
C64 0.038(2) 0.049(2) 0.0162(18) 0.0091(17) 0.0102(16) 0.0193(18)

loop_
_atom_type_symbol
_atom_type_description
_atom_type_scat_dispersion_real
_atom_type_scat_dispersion_imag
_atom_type_scat_source
C C 0.0033 0.0016 'International Tables Vol C Tables 4.2.6.8 and 6.1.1.4'
H H 0.0000 0.0000 'International Tables Vol C Tables 4.2.6.8 and 6.1.1.4'
O O 0.0106 0.0060 'International Tables Vol C Tables 4.2.6.8 and 6.1.1.4'
P P 0.1023 0.0942 'International Tables Vol C Tables 4.2.6.8 and 6.1.1.4'
Ru Ru -1.2594 0.8363 'International Tables Vol C Tables 4.2.6.8 and 6.1.1.4'

loop_
_geom_angle_atom_site_label_1
_geom_angle_atom_site_label_2
_geom_angle_atom_site_label_3
_geom_angle
C1 Ru1 C3 98.90(12)
C1 Ru1 C2 95.33(13)
C3 Ru1 C2 88.55(12)
C1 Ru1 C11 93.36(12)
C3 Ru1 C11 93.43(12)
C2 Ru1 C11 170.68(12)
C1 Ru1 Ru3 144.68(8)
C3 Ru1 Ru3 97.40(9)
C2 Ru1 Ru3 116.23(9)
C11 Ru1 Ru3 54.49(8)
C1 Ru1 Ru2 103.35(8)
C3 Ru1 Ru2 157.71(8)
C2 Ru1 Ru2 88.11(8)
C11 Ru1 Ru2 86.62(7)
Ru3 Ru1 Ru2 64.655(13)
C6 Ru2 C5 100.23(13)
C6 Ru2 C4 92.85(13)
C5 Ru2 C4 90.58(12)
C6 Ru2 P1 94.39(9)
C5 Ru2 P1 92.87(9)
C4 Ru2 P1 171.30(10)
C6 Ru2 Ru1 81.58(9)
C5 Ru2 Ru1 177.98(10)
C4 Ru2 Ru1 90.23(8)
P1 Ru2 Ru1 86.07(2)
C6 Ru2 Ru3 136.22(9)
C5 Ru2 Ru3 121.50(10)
C4 Ru2 Ru3 98.92(9)
P1 Ru2 Ru3 72.48(2)
Ru1 Ru2 Ru3 56.531(9)
C6 Ru2 H1 168.1(14)
C5 Ru2 H1 83.4(13)
C4 Ru2 H1 98.4(13)
P1 Ru2 H1 74.1(13)
Ru1 Ru2 H1 94.6(13)
Ru3 Ru2 H1 38.2(13)
C9 Ru3 C8 93.21(12)
C9 Ru3 C7 90.02(13)
C8 Ru3 C7 101.01(13)
C9 Ru3 C11 82.47(11)
C8 Ru3 C11 126.45(11)
C7 Ru3 C11 132.17(11)
C9 Ru3 C10 95.94(11)
C8 Ru3 C10 157.80(12)
C7 Ru3 C10 99.18(11)
C11 Ru3 C10 35.93(9)
C9 Ru3 Ru1 99.41(9)
C8 Ru3 Ru1 81.56(9)
C7 Ru3 Ru1 170.11(9)
C11 Ru3 Ru1 47.35(7)
C10 Ru3 Ru1 77.02(7)
C9 Ru3 Ru2 157.82(9)
C8 Ru3 Ru2 87.89(9)
C7 Ru3 Ru2 111.53(9)
C11 Ru3 Ru2 79.13(7)
C10 Ru3 Ru2 76.14(7)
Ru1 Ru3 Ru2 58.815(11)
C9 Ru3 H1 171.6(11)
C8 Ru3 H1 90.7(10)
C7 Ru3 H1 81.9(11)
C11 Ru3 H1 101.1(11)
C10 Ru3 H1 83.0(11)
Ru1 Ru3 H1 88.5(11)
Ru2 Ru3 H1 29.8(11)
C33 Ru4 C35 93.84(13)
C33 Ru4 C34 94.17(13)
C35 Ru4 C34 95.00(12)
C33 Ru4 C43 132.60(12)
C35 Ru4 C43 84.02(11)
C34 Ru4 C43 133.22(12)
C33 Ru4 C42 162.69(11)
C35 Ru4 C42 97.70(11)
C34 Ru4 C42 97.61(12)
C43 Ru4 C42 37.14(10)
C33 Ru4 Ru6 87.41(9)
C35 Ru4 Ru6 102.21(9)
C34 Ru4 Ru6 162.58(9)
C43 Ru4 Ru6 47.64(7)
C42 Ru4 Ru6 77.59(7)
C33 Ru4 Ru5 87.94(9)
C35 Ru4 Ru5 167.16(9)
C34 Ru4 Ru5 97.55(9)
C43 Ru4 Ru5 85.42(7)
C42 Ru4 Ru5 78.00(7)
Ru6 Ru4 Ru5 65.131(10)
C36 Ru5 C38 99.08(13)
C36 Ru5 C37 88.04(13)
C38 Ru5 C37 94.42(13)
C36 Ru5 P2 97.70(9)
C38 Ru5 P2 95.30(10)
C37 Ru5 P2 167.78(9)
C36 Ru5 Ru4 87.02(9)
C38 Ru5 Ru4 169.63(9)
C37 Ru5 Ru4 94.16(9)
P2 Ru5 Ru4 75.47(2)
C36 Ru5 Ru6 142.44(10)
C38 Ru5 Ru6 118.44(10)
C37 Ru5 Ru6 87.66(9)
P2 Ru5 Ru6 81.21(2)
Ru4 Ru5 Ru6 56.151(12)
C36 Ru5 H2 170.0(9)
C38 Ru5 H2 90.1(10)
C37 Ru5 H2 95.2(9)
P2 Ru5 H2 77.4(9)
Ru4 Ru5 H2 83.3(10)
Ru6 Ru5 H2 28.8(10)
C39 Ru6 C41 92.28(13)
C39 Ru6 C40 89.62(13)
C41 Ru6 C40 97.02(13)
C39 Ru6 C43 87.74(12)
C41 Ru6 C43 100.56(12)
C40 Ru6 C43 162.31(12)
C39 Ru6 Ru4 96.80(9)
C41 Ru6 Ru4 151.61(10)
C40 Ru6 Ru4 109.84(9)
C43 Ru6 Ru4 53.24(8)
C39 Ru6 Ru5 153.88(9)
C41 Ru6 Ru5 113.58(10)
C40 Ru6 Ru5 90.70(9)
C43 Ru6 Ru5 84.10(8)
Ru4 Ru6 Ru5 58.718(10)
C39 Ru6 H2 177.4(10)
C41 Ru6 H2 85.2(10)
C40 Ru6 H2 90.0(9)
C43 Ru6 H2 93.4(8)
Ru4 Ru6 H2 85.8(9)
Ru5 Ru6 H2 28.7(10)
C10 P1 C21 106.58(13)
C10 P1 C27 112.63(14)
C21 P1 C27 103.98(12)
C10 P1 Ru2 105.47(9)
C21 P1 Ru2 114.51(10)
C27 P1 Ru2 113.65(9)
C42 P2 C53 112.73(13)
C42 P2 C59 105.27(14)
C53 P2 C59 97.45(14)
C42 P2 Ru5 102.60(10)
C53 P2 Ru5 122.10(10)
C59 P2 Ru5 115.99(9)
O1 C1 Ru1 174.4(3)
O2 C2 Ru1 175.2(3)
O3 C3 Ru1 175.2(3)
O4 C4 Ru2 176.2(3)
O5 C5 Ru2 177.1(3)
O6 C6 Ru2 177.0(3)
O7 C7 Ru3 174.7(3)
O8 C8 Ru3 175.7(3)
O9 C9 Ru3 178.9(3)
C11 C10 C14 108.9(2)
C11 C10 P1 110.5(2)
C14 C10 P1 131.25(19)
C11 C10 Ru3 70.24(15)
C14 C10 Ru3 119.49(19)
P1 C10 Ru3 100.15(12)
C10 C11 C12 107.5(2)
C10 C11 Ru1 130.4(2)
C12 C11 Ru1 122.11(19)
C10 C11 Ru3 73.83(15)
C12 C11 Ru3 125.5(2)
Ru1 C11 Ru3 78.16(9)
C13 C12 C11 105.9(2)
C13 C12 H12A 110.5
C11 C12 H12A 110.5
C13 C12 H12B 110.5
C11 C12 H12B 110.5
H12A C12 H12B 108.7
C18 C13 C14 123.5(3)
C18 C13 C12 127.2(3)
C14 C13 C12 109.2(3)
C15 C14 C13 118.8(3)
C15 C14 C10 133.2(3)
C13 C14 C10 107.9(2)
C16 C15 C14 117.0(3)
C16 C15 C19 119.0(3)
C14 C15 C19 123.9(3)
C17 C16 C15 123.3(3)
C17 C16 H16 118.3
C15 C16 H16 118.3
C16 C17 C18 120.5(3)
C16 C17 H17 119.7
C18 C17 H17 119.7
C13 C18 C17 116.6(3)
C13 C18 C20 121.5(3)
C17 C18 C20 121.8(3)
C15 C19 H19A 109.5
C15 C19 H19B 109.5
H19A C19 H19B 109.5
C15 C19 H19C 109.5
H19A C19 H19C 109.5
H19B C19 H19C 109.5
C18 C20 H20A 109.5
C18 C20 H20B 109.5
H20A C20 H20B 109.5
C18 C20 H20C 109.5
H20A C20 H20C 109.5
H20B C20 H20C 109.5
C26 C21 C22 118.8(3)
C26 C21 P1 122.1(2)
C22 C21 P1 119.0(2)
C23 C22 C21 120.9(3)
C23 C22 H22 119.6
C21 C22 H22 119.6
C24 C23 C22 120.0(3)
C24 C23 H23 120.0
C22 C23 H23 120.0
C23 C24 C25 119.7(3)
C23 C24 H24 120.2
C25 C24 H24 120.2
C24 C25 C26 121.3(3)
C24 C25 H25 119.3
C26 C25 H25 119.3
C21 C26 C25 119.2(3)
C21 C26 H26 120.4
C25 C26 H26 120.4
C28 C27 C32 118.1(3)
C28 C27 P1 120.1(2)
C32 C27 P1 121.7(2)
C29 C28 C27 121.7(3)
C29 C28 H28 119.2
C27 C28 H28 119.2
C28 C29 C30 119.2(3)
C28 C29 H29 120.4
C30 C29 H29 120.4
C31 C30 C29 120.2(3)
C31 C30 H30 119.9
C29 C30 H30 119.9
C30 C31 C32 120.1(3)
C30 C31 H31 119.9
C32 C31 H31 119.9
C31 C32 C27 120.6(3)
C31 C32 H32 119.7
C27 C32 H32 119.7
O10 C33 Ru4 176.4(3)
O11 C34 Ru4 174.8(3)
O12 C35 Ru4 176.6(3)
O13 C36 Ru5 175.1(3)
O14 C37 Ru5 177.4(3)
O15 C38 Ru5 178.9(3)
O16 C39 Ru6 178.5(3)
O17 C40 Ru6 176.6(3)
O18 C41 Ru6 176.3(3)
C43 C42 C46 108.8(2)
C43 C42 P2 110.86(19)
C46 C42 P2 131.2(2)
C43 C42 Ru4 69.76(16)
C46 C42 Ru4 117.2(2)
P2 C42 Ru4 102.39(12)
C42 C43 C44 106.6(2)
C42 C43 Ru6 128.6(2)
C44 C43 Ru6 124.7(2)
C42 C43 Ru4 73.10(16)
C44 C43 Ru4 124.2(2)
Ru6 C43 Ru4 79.13(9)
C45 C44 C43 105.1(2)
C45 C44 H44A 110.7
C43 C44 H44A 110.7
C45 C44 H44B 110.7
C43 C44 H44B 110.7
H44A C44 H44B 108.8
C50 C45 C46 122.7(3)
C50 C45 C44 126.9(3)
C46 C45 C44 110.4(2)
C45 C46 C47 120.5(3)
C45 C46 C42 108.3(3)
C47 C46 C42 130.8(3)
C46 C47 C48 115.2(3)
C46 C47 C51 124.4(3)
C48 C47 C51 120.1(3)
C49 C48 C47 122.7(3)
C49 C48 H48 118.6
C47 C48 H48 118.6
C48 C49 C50 122.4(3)
C48 C49 H49 118.8
C50 C49 H49 118.8
C45 C50 C49 116.1(3)
C45 C50 C52 120.8(3)
C49 C50 C52 123.0(3)
C47 C51 H51A 109.5
C47 C51 H51B 109.5
H51A C51 H51B 109.5
C47 C51 H51C 109.5
H51A C51 H51C 109.5
H51B C51 H51C 109.5
C50 C52 H52A 109.5
C50 C52 H52B 109.5
H52A C52 H52B 109.5
C50 C52 H52C 109.5
H52A C52 H52C 109.5
H52B C52 H52C 109.5
C58 C53 C54 118.5(3)
C58 C53 P2 121.7(2)
C54 C53 P2 119.3(2)
C55 C54 C53 121.3(3)
C55 C54 H54 119.4
C53 C54 H54 119.4
C54 C55 C56 119.4(3)
C54 C55 H55 120.3
C56 C55 H55 120.3
C55 C56 C57 120.5(3)
C55 C56 H56 119.8
C57 C56 H56 119.8
C56 C57 C58 119.4(3)
C56 C57 H57 120.3
C58 C57 H57 120.3
C53 C58 C57 120.7(3)
C53 C58 H58 119.6
C57 C58 H58 119.6
C60 C59 C64 117.3(3)
C60 C59 P2 122.8(2)
C64 C59 P2 119.7(2)
C59 C60 C61 120.9(3)
C59 C60 H60 119.5
C61 C60 H60 119.5
C62 C61 C60 121.6(3)
C62 C61 H61 119.2
C60 C61 H61 119.2
C61 C62 C63 119.1(3)
C61 C62 H62 120.5
C63 C62 H62 120.5
C62 C63 C64 120.5(4)
C62 C63 H63 119.7
C64 C63 H63 119.7
C59 C64 C63 120.5(3)
C59 C64 H64 119.8
C63 C64 H64 119.8

loop_
_geom_bond_atom_site_label_1
_geom_bond_atom_site_label_2
_geom_bond_distance
Ru1 C1 1.896(3)
Ru1 C3 1.914(3)
Ru1 C2 1.951(3)
Ru1 C11 2.070(3)
Ru1 Ru3 2.7542(5)
Ru1 Ru2 2.8245(4)
Ru2 C6 1.905(3)
Ru2 C5 1.915(3)
Ru2 C4 1.927(3)
Ru2 P1 2.3487(8)
Ru2 Ru3 2.9838(5)
Ru2 H1 1.60(4)
Ru3 C9 1.905(3)
Ru3 C8 1.922(3)
Ru3 C7 1.933(3)
Ru3 C11 2.291(3)
Ru3 C10 2.338(3)
Ru3 H1 1.99(4)
Ru4 C33 1.907(3)
Ru4 C35 1.918(3)
Ru4 C34 1.942(3)
Ru4 C43 2.244(3)
Ru4 C42 2.289(3)
Ru4 Ru6 2.7513(4)
Ru4 Ru5 2.8311(5)
Ru5 C36 1.901(3)
Ru5 C38 1.939(3)
Ru5 C37 1.940(3)
Ru5 P2 2.3498(8)
Ru5 Ru6 3.0055(5)
Ru5 H2 1.71(3)
Ru6 C39 1.902(3)
Ru6 C41 1.903(3)
Ru6 C40 1.949(3)
Ru6 C43 2.070(3)
Ru6 H2 1.72(3)
P1 C10 1.803(3)
P1 C21 1.816(3)
P1 C27 1.828(3)
P2 C42 1.790(3)
P2 C53 1.824(3)
P2 C59 1.832(3)
O1 C1 1.132(3)
O2 C2 1.134(3)
O3 C3 1.135(3)
O4 C4 1.136(3)
O5 C5 1.131(3)
O6 C6 1.140(4)
O7 C7 1.139(4)
O8 C8 1.130(3)
O9 C9 1.129(3)
O10 C33 1.136(3)
O11 C34 1.126(3)
O12 C35 1.141(3)
O13 C36 1.150(3)
O14 C37 1.133(3)
O15 C38 1.122(4)
O16 C39 1.136(4)
O17 C40 1.137(3)
O18 C41 1.146(4)
C10 C11 1.428(4)
C10 C14 1.507(4)
C11 C12 1.514(4)
C12 C13 1.505(4)
C12 H12A 0.9900
C12 H12B 0.9900
C13 C18 1.388(4)
C13 C14 1.411(4)
C14 C15 1.410(4)
C15 C16 1.390(4)
C15 C19 1.516(4)
C16 C17 1.386(4)
C16 H16 0.9500
C17 C18 1.396(4)
C17 H17 0.9500
C18 C20 1.519(4)
C19 H19A 0.9800
C19 H19B 0.9800
C19 H19C 0.9800
C20 H20A 0.9800
C20 H20B 0.9800
C20 H20C 0.9800
C21 C26 1.393(4)
C21 C22 1.407(4)
C22 C23 1.391(4)
C22 H22 0.9500
C23 C24 1.367(4)
C23 H23 0.9500
C24 C25 1.390(4)
C24 H24 0.9500
C25 C26 1.393(4)
C25 H25 0.9500
C26 H26 0.9500
C27 C28 1.394(4)
C27 C32 1.404(4)
C28 C29 1.376(4)
C28 H28 0.9500
C29 C30 1.403(4)
C29 H29 0.9500
C30 C31 1.378(4)
C30 H30 0.9500
C31 C32 1.388(4)
C31 H31 0.9500
C32 H32 0.9500
C42 C43 1.444(4)
C42 C46 1.511(4)
C43 C44 1.554(4)
C44 C45 1.502(4)
C44 H44A 0.9900
C44 H44B 0.9900
C45 C50 1.378(4)
C45 C46 1.405(4)
C46 C47 1.408(4)
C47 C48 1.416(4)
C47 C51 1.514(4)
C48 C49 1.353(5)
C48 H48 0.9500
C49 C50 1.395(4)
C49 H49 0.9500
C50 C52 1.497(4)
C51 H51A 0.9800
C51 H51B 0.9800
C51 H51C 0.9800
C52 H52A 0.9800
C52 H52B 0.9800
C52 H52C 0.9800
C53 C58 1.369(4)
C53 C54 1.404(4)
C54 C55 1.374(4)
C54 H54 0.9500
C55 C56 1.376(4)
C55 H55 0.9500
C56 C57 1.387(4)
C56 H56 0.9500
C57 C58 1.399(4)
C57 H57 0.9500
C58 H58 0.9500
C59 C60 1.376(4)
C59 C64 1.380(4)
C60 C61 1.389(4)
C60 H60 0.9500
C61 C62 1.333(5)
C61 H61 0.9500
C62 C63 1.363(5)
C62 H62 0.9500
C63 C64 1.403(5)
C63 H63 0.9500
C64 H64 0.9500

loop_
_geom_torsion_atom_site_label_1
_geom_torsion_atom_site_label_2
_geom_torsion_atom_site_label_3
_geom_torsion_atom_site_label_4
_geom_torsion
C1 Ru1 Ru2 C6 -21.95(13)
C3 Ru1 Ru2 C6 154.6(2)
C2 Ru1 Ru2 C6 73.08(13)
C11 Ru1 Ru2 C6 -114.61(12)
Ru3 Ru1 Ru2 C6 -166.59(9)
C1 Ru1 Ru2 C5 132(3)
C3 Ru1 Ru2 C5 -52(3)
C2 Ru1 Ru2 C5 -133(3)
C11 Ru1 Ru2 C5 39(3)
Ru3 Ru1 Ru2 C5 -13(3)
C1 Ru1 Ru2 C4 -114.80(13)
C3 Ru1 Ru2 C4 61.8(3)
C2 Ru1 Ru2 C4 -19.77(13)
C11 Ru1 Ru2 C4 152.55(12)
Ru3 Ru1 Ru2 C4 100.56(9)
C1 Ru1 Ru2 P1 73.09(9)
C3 Ru1 Ru2 P1 -110.3(2)
C2 Ru1 Ru2 P1 168.12(9)
C11 Ru1 Ru2 P1 -19.57(8)
Ru3 Ru1 Ru2 P1 -71.55(2)
C1 Ru1 Ru2 Ru3 144.64(9)
C3 Ru1 Ru2 Ru3 -38.8(2)
C2 Ru1 Ru2 Ru3 -120.33(9)
C11 Ru1 Ru2 Ru3 51.98(7)
C1 Ru1 Ru3 C9 98.56(17)
C3 Ru1 Ru3 C9 -18.39(12)
C2 Ru1 Ru3 C9 -110.44(13)
C11 Ru1 Ru3 C9 70.53(12)
Ru2 Ru1 Ru3 C9 175.47(8)
C1 Ru1 Ru3 C8 -169.56(18)
C3 Ru1 Ru3 C8 73.48(12)
C2 Ru1 Ru3 C8 -18.56(13)
C11 Ru1 Ru3 C8 162.41(13)
Ru2 Ru1 Ru3 C8 -92.65(9)
C1 Ru1 Ru3 C7 -63.8(6)
C3 Ru1 Ru3 C7 179(14)
C2 Ru1 Ru3 C7 87.2(6)
C11 Ru1 Ru3 C7 -91.8(5)
Ru2 Ru1 Ru3 C7 13.1(5)
C1 Ru1 Ru3 C11 28.03(18)
C3 Ru1 Ru3 C11 -88.93(12)
C2 Ru1 Ru3 C11 179.03(13)
Ru2 Ru1 Ru3 C11 104.94(9)
C1 Ru1 Ru3 C10 4.59(17)
C3 Ru1 Ru3 C10 -112.37(11)
C2 Ru1 Ru3 C10 155.59(12)
C11 Ru1 Ru3 C10 -23.44(11)
Ru2 Ru1 Ru3 C10 81.49(7)
C1 Ru1 Ru3 Ru2 -76.91(15)
C3 Ru1 Ru3 Ru2 166.13(8)
C2 Ru1 Ru3 Ru2 74.09(10)
C11 Ru1 Ru3 Ru2 -104.94(9)
C6 Ru2 Ru3 C9 7.5(3)
C5 Ru2 Ru3 C9 167.6(2)
C4 Ru2 Ru3 C9 -96.2(2)
P1 Ru2 Ru3 C9 85.1(2)
Ru1 Ru2 Ru3 C9 -11.9(2)
C6 Ru2 Ru3 C8 100.77(16)
C5 Ru2 Ru3 C8 -99.12(14)
C4 Ru2 Ru3 C8 -2.92(12)
P1 Ru2 Ru3 C8 178.45(9)
Ru1 Ru2 Ru3 C8 81.41(9)
C6 Ru2 Ru3 C7 -158.23(16)
C5 Ru2 Ru3 C7 1.88(14)
C4 Ru2 Ru3 C7 98.08(13)
P1 Ru2 Ru3 C7 -80.55(10)
Ru1 Ru2 Ru3 C7 -177.59(10)
C6 Ru2 Ru3 C11 -26.99(14)
C5 Ru2 Ru3 C11 133.11(12)
C4 Ru2 Ru3 C11 -130.68(11)
P1 Ru2 Ru3 C11 50.69(7)
Ru1 Ru2 Ru3 C11 -46.36(7)
C6 Ru2 Ru3 C10 -63.68(14)
C5 Ru2 Ru3 C10 96.43(12)
C4 Ru2 Ru3 C10 -167.37(11)
P1 Ru2 Ru3 C10 14.00(7)
Ru1 Ru2 Ru3 C10 -83.04(7)
C6 Ru2 Ru3 Ru1 19.36(13)
C5 Ru2 Ru3 Ru1 179.47(10)
C4 Ru2 Ru3 Ru1 -84.32(9)
P1 Ru2 Ru3 Ru1 97.04(2)
C33 Ru4 Ru5 C36 -84.08(13)
C35 Ru4 Ru5 C36 177.7(4)
C34 Ru4 Ru5 C36 9.85(13)
C43 Ru4 Ru5 C36 142.89(12)
C42 Ru4 Ru5 C36 106.07(12)
Ru6 Ru4 Ru5 C36 -172.18(9)
C33 Ru4 Ru5 C38 149.5(5)
C35 Ru4 Ru5 C38 51.2(7)
C34 Ru4 Ru5 C38 -116.6(5)
C43 Ru4 Ru5 C38 16.5(5)
C42 Ru4 Ru5 C38 -20.4(5)
Ru6 Ru4 Ru5 C38 61.4(5)
C33 Ru4 Ru5 C37 3.73(12)
C35 Ru4 Ru5 C37 -94.5(4)
C34 Ru4 Ru5 C37 97.66(13)
C43 Ru4 Ru5 C37 -129.30(12)
C42 Ru4 Ru5 C37 -166.12(11)
Ru6 Ru4 Ru5 C37 -84.37(9)
C33 Ru4 Ru5 P2 177.17(9)
C35 Ru4 Ru5 P2 78.9(4)
C34 Ru4 Ru5 P2 -88.90(9)
C43 Ru4 Ru5 P2 44.14(8)
C42 Ru4 Ru5 P2 7.32(8)
Ru6 Ru4 Ru5 P2 89.07(2)
C33 Ru4 Ru5 Ru6 88.10(9)
C35 Ru4 Ru5 Ru6 -10.2(4)
C34 Ru4 Ru5 Ru6 -177.96(9)
C43 Ru4 Ru5 Ru6 -44.93(7)
C42 Ru4 Ru5 Ru6 -81.74(7)
C33 Ru4 Ru6 C39 81.35(13)
C35 Ru4 Ru6 C39 -12.02(13)
C34 Ru4 Ru6 C39 177.0(3)
C43 Ru4 Ru6 C39 -82.04(14)
C42 Ru4 Ru6 C39 -107.34(12)
Ru5 Ru4 Ru6 C39 170.28(9)
C33 Ru4 Ru6 C41 -170.9(2)
C35 Ru4 Ru6 C41 95.7(2)
C34 Ru4 Ru6 C41 -75.2(4)
C43 Ru4 Ru6 C41 25.7(2)
C42 Ru4 Ru6 C41 0.4(2)
Ru5 Ru4 Ru6 C41 -82.0(2)
C33 Ru4 Ru6 C40 -10.71(14)
C35 Ru4 Ru6 C40 -104.08(14)
C34 Ru4 Ru6 C40 85.0(3)
C43 Ru4 Ru6 C40 -174.10(15)
C42 Ru4 Ru6 C40 160.60(13)
Ru5 Ru4 Ru6 C40 78.22(11)
C33 Ru4 Ru6 C43 163.39(14)
C35 Ru4 Ru6 C43 70.02(14)
C34 Ru4 Ru6 C43 -100.9(3)
C42 Ru4 Ru6 C43 -25.30(12)
Ru5 Ru4 Ru6 C43 -107.68(10)
C33 Ru4 Ru6 Ru5 -88.93(9)
C35 Ru4 Ru6 Ru5 177.70(9)
C34 Ru4 Ru6 Ru5 6.8(3)
C43 Ru4 Ru6 Ru5 107.68(10)
C42 Ru4 Ru6 Ru5 82.38(7)
C36 Ru5 Ru6 C39 -9.5(3)
C38 Ru5 Ru6 C39 168.0(2)
C37 Ru5 Ru6 C39 74.2(2)
P2 Ru5 Ru6 C39 -100.7(2)
Ru4 Ru5 Ru6 C39 -22.4(2)
C36 Ru5 Ru6 C41 161.96(17)
C38 Ru5 Ru6 C41 -20.56(15)
C37 Ru5 Ru6 C41 -114.32(13)
P2 Ru5 Ru6 C41 70.74(10)
Ru4 Ru5 Ru6 C41 149.09(10)
C36 Ru5 Ru6 C40 -100.07(17)
C38 Ru5 Ru6 C40 77.41(14)
C37 Ru5 Ru6 C40 -16.35(13)
P2 Ru5 Ru6 C40 168.71(10)
Ru4 Ru5 Ru6 C40 -112.94(10)
C36 Ru5 Ru6 C43 62.99(17)
C38 Ru5 Ru6 C43 -119.53(13)
C37 Ru5 Ru6 C43 146.71(12)
P2 Ru5 Ru6 C43 -28.23(8)
Ru4 Ru5 Ru6 C43 50.12(8)
C36 Ru5 Ru6 Ru4 12.87(14)
C38 Ru5 Ru6 Ru4 -169.65(11)
C37 Ru5 Ru6 Ru4 96.59(9)
P2 Ru5 Ru6 Ru4 -78.35(2)
C6 Ru2 P1 C10 118.89(13)
C5 Ru2 P1 C10 -140.61(13)
C4 Ru2 P1 C10 -27.4(6)
Ru1 Ru2 P1 C10 37.66(10)
Ru3 Ru2 P1 C10 -18.42(9)
C6 Ru2 P1 C21 2.04(13)
C5 Ru2 P1 C21 102.54(14)
C4 Ru2 P1 C21 -144.2(6)
Ru1 Ru2 P1 C21 -79.19(10)
Ru3 Ru2 P1 C21 -135.27(10)
C6 Ru2 P1 C27 -117.26(14)
C5 Ru2 P1 C27 -16.76(14)
C4 Ru2 P1 C27 96.5(6)
Ru1 Ru2 P1 C27 161.51(11)
Ru3 Ru2 P1 C27 105.43(11)
C36 Ru5 P2 C42 -94.29(14)
C38 Ru5 P2 C42 165.78(13)
C37 Ru5 P2 C42 23.2(4)
Ru4 Ru5 P2 C42 -9.40(10)
Ru6 Ru5 P2 C42 47.76(10)
C36 Ru5 P2 C53 33.13(15)
C38 Ru5 P2 C53 -66.81(15)
C37 Ru5 P2 C53 150.6(4)
Ru4 Ru5 P2 C53 118.01(11)
Ru6 Ru5 P2 C53 175.18(11)
C36 Ru5 P2 C59 151.56(15)
C38 Ru5 P2 C59 51.62(15)
C37 Ru5 P2 C59 -91.0(4)
Ru4 Ru5 P2 C59 -123.56(12)
Ru6 Ru5 P2 C59 -66.39(12)
C3 Ru1 C1 O1 42(3)
C2 Ru1 C1 O1 131(3)
C11 Ru1 C1 O1 -52(3)
Ru3 Ru1 C1 O1 -74(3)
Ru2 Ru1 C1 O1 -139(3)
C1 Ru1 C2 O2 -38(3)
C3 Ru1 C2 O2 61(3)
C11 Ru1 C2 O2 163(3)
Ru3 Ru1 C2 O2 159(3)
Ru2 Ru1 C2 O2 -141(3)
C1 Ru1 C3 O3 126(3)
C2 Ru1 C3 O3 31(3)
C11 Ru1 C3 O3 -140(3)
Ru3 Ru1 C3 O3 -86(3)
Ru2 Ru1 C3 O3 -51(3)
C6 Ru2 C4 O4 108(4)
C5 Ru2 C4 O4 8(4)
P1 Ru2 C4 O4 -106(4)
Ru1 Ru2 C4 O4 -171(4)
Ru3 Ru2 C4 O4 -115(4)
C6 Ru2 C5 O5 -67(6)
C4 Ru2 C5 O5 26(6)
P1 Ru2 C5 O5 -162(6)
Ru1 Ru2 C5 O5 140(4)
Ru3 Ru2 C5 O5 127(6)
C5 Ru2 C6 O6 -5(6)
C4 Ru2 C6 O6 -96(6)
P1 Ru2 C6 O6 89(6)
Ru1 Ru2 C6 O6 174(100)
Ru3 Ru2 C6 O6 158(6)
C9 Ru3 C7 O7 58(3)
C8 Ru3 C7 O7 -35(3)
C11 Ru3 C7 O7 138(3)
C10 Ru3 C7 O7 154(3)
Ru1 Ru3 C7 O7 -139(3)
Ru2 Ru3 C7 O7 -127(3)
C9 Ru3 C8 O8 -121(4)
C7 Ru3 C8 O8 -30(4)
C11 Ru3 C8 O8 156(4)
C10 Ru3 C8 O8 125(4)
Ru1 Ru3 C8 O8 140(4)
Ru2 Ru3 C8 O8 82(4)
C8 Ru3 C9 O9 -151(16)
C7 Ru3 C9 O9 108(16)
C11 Ru3 C9 O9 -25(16)
C10 Ru3 C9 O9 8(16)
Ru1 Ru3 C9 O9 -69(16)
Ru2 Ru3 C9 O9 -59(16)
C21 P1 C10 C11 72.6(2)
C27 P1 C10 C11 -174.05(19)
Ru2 P1 C10 C11 -49.6(2)
C21 P1 C10 C14 -69.6(3)
C27 P1 C10 C14 43.8(3)
Ru2 P1 C10 C14 168.3(2)
C21 P1 C10 Ru3 145.11(11)
C27 P1 C10 Ru3 -101.49(13)
Ru2 P1 C10 Ru3 23.01(11)
C9 Ru3 C10 C11 -68.41(19)
C8 Ru3 C10 C11 45.4(4)
C7 Ru3 C10 C11 -159.39(18)
Ru1 Ru3 C10 C11 29.92(15)
Ru2 Ru3 C10 C11 90.55(16)
C9 Ru3 C10 C14 32.7(2)
C8 Ru3 C10 C14 146.5(3)
C7 Ru3 C10 C14 -58.3(2)
C11 Ru3 C10 C14 101.1(3)
Ru1 Ru3 C10 C14 131.0(2)
Ru2 Ru3 C10 C14 -168.3(2)
C9 Ru3 C10 P1 -176.74(13)
C8 Ru3 C10 P1 -62.9(3)
C7 Ru3 C10 P1 92.28(14)
C11 Ru3 C10 P1 -108.3(2)
Ru1 Ru3 C10 P1 -78.41(11)
Ru2 Ru3 C10 P1 -17.78(9)
C14 C10 C11 C12 7.4(3)
P1 C10 C11 C12 -143.43(19)
Ru3 C10 C11 C12 122.8(2)
C14 C10 C11 Ru1 -173.61(19)
P1 C10 C11 Ru1 35.6(3)
Ru3 C10 C11 Ru1 -58.2(2)
C14 C10 C11 Ru3 -115.4(2)
P1 C10 C11 Ru3 93.75(15)
C1 Ru1 C11 C10 -107.7(3)
C3 Ru1 C11 C10 153.1(3)
C2 Ru1 C11 C10 51.1(8)
Ru3 Ru1 C11 C10 56.5(2)
Ru2 Ru1 C11 C10 -4.5(2)
C1 Ru1 C11 C12 71.2(2)
C3 Ru1 C11 C12 -28.0(2)
C2 Ru1 C11 C12 -130.0(7)
Ru3 Ru1 C11 C12 -124.6(2)
Ru2 Ru1 C11 C12 174.4(2)
C1 Ru1 C11 Ru3 -164.21(10)
C3 Ru1 C11 Ru3 96.65(10)
C2 Ru1 C11 Ru3 -5.4(7)
Ru2 Ru1 C11 Ru3 -61.01(5)
C9 Ru3 C11 C10 111.11(18)
C8 Ru3 C11 C10 -160.46(18)
C7 Ru3 C11 C10 28.0(2)
Ru1 Ru3 C11 C10 -138.6(2)
Ru2 Ru3 C11 C10 -81.33(16)
C9 Ru3 C11 C12 10.9(2)
C8 Ru3 C11 C12 99.3(3)
C7 Ru3 C11 C12 -72.2(3)
C10 Ru3 C11 C12 -100.2(3)
Ru1 Ru3 C11 C12 121.2(2)
Ru2 Ru3 C11 C12 178.5(2)
C9 Ru3 C11 Ru1 -110.24(11)
C8 Ru3 C11 Ru1 -21.82(16)
C7 Ru3 C11 Ru1 166.61(13)
C10 Ru3 C11 Ru1 138.6(2)
Ru2 Ru3 C11 Ru1 57.32(6)
C10 C11 C12 C13 -5.1(3)
Ru1 C11 C12 C13 175.74(18)
Ru3 C11 C12 C13 77.1(3)
C11 C12 C13 C18 -177.3(3)
C11 C12 C13 C14 0.8(3)
C18 C13 C14 C15 4.8(4)
C12 C13 C14 C15 -173.4(2)
C18 C13 C14 C10 -178.3(3)
C12 C13 C14 C10 3.6(3)
C11 C10 C14 C15 169.4(3)
P1 C10 C14 C15 -48.1(5)
Ru3 C10 C14 C15 91.9(3)
C11 C10 C14 C13 -7.0(3)
P1 C10 C14 C13 135.6(2)
Ru3 C10 C14 C13 -84.5(3)
C13 C14 C15 C16 -5.3(4)
C10 C14 C15 C16 178.7(3)
C13 C14 C15 C19 170.9(3)
C10 C14 C15 C19 -5.1(5)
C14 C15 C16 C17 2.4(5)
C19 C15 C16 C17 -174.0(3)
C15 C16 C17 C18 1.3(5)
C14 C13 C18 C17 -1.0(4)
C12 C13 C18 C17 176.8(3)
C14 C13 C18 C20 -179.3(3)
C12 C13 C18 C20 -1.4(5)
C16 C17 C18 C13 -2.0(4)
C16 C17 C18 C20 176.2(3)
C10 P1 C21 C26 -0.4(3)
C27 P1 C21 C26 -119.6(3)
Ru2 P1 C21 C26 115.8(2)
C10 P1 C21 C22 -177.6(2)
C27 P1 C21 C22 63.2(3)
Ru2 P1 C21 C22 -61.4(2)
C26 C21 C22 C23 0.2(4)
P1 C21 C22 C23 177.5(2)
C21 C22 C23 C24 -1.2(4)
C22 C23 C24 C25 1.5(5)
C23 C24 C25 C26 -0.9(5)
C22 C21 C26 C25 0.4(4)
P1 C21 C26 C25 -176.8(2)
C24 C25 C26 C21 -0.1(5)
C10 P1 C27 C28 76.1(3)
C21 P1 C27 C28 -168.9(2)
Ru2 P1 C27 C28 -43.8(3)
C10 P1 C27 C32 -108.0(3)
C21 P1 C27 C32 7.0(3)
Ru2 P1 C27 C32 132.1(2)
C32 C27 C28 C29 2.2(5)
P1 C27 C28 C29 178.2(2)
C27 C28 C29 C30 -3.7(5)
C28 C29 C30 C31 2.3(5)
C29 C30 C31 C32 0.5(5)
C30 C31 C32 C27 -2.0(5)
C28 C27 C32 C31 0.7(5)
P1 C27 C32 C31 -175.3(2)
C35 Ru4 C33 O10 -51(5)
C34 Ru4 C33 O10 44(5)
C43 Ru4 C33 O10 -136(4)
C42 Ru4 C33 O10 177(4)
Ru6 Ru4 C33 O10 -153(5)
Ru5 Ru4 C33 O10 142(5)
C33 Ru4 C34 O11 -36(3)
C35 Ru4 C34 O11 58(3)
C43 Ru4 C34 O11 145(3)
C42 Ru4 C34 O11 157(3)
Ru6 Ru4 C34 O11 -131(3)
Ru5 Ru4 C34 O11 -124(3)
C33 Ru4 C35 O12 -64(5)
C34 Ru4 C35 O12 -159(5)
C43 Ru4 C35 O12 68(5)
C42 Ru4 C35 O12 103(5)
Ru6 Ru4 C35 O12 24(5)
Ru5 Ru4 C35 O12 33(5)
C38 Ru5 C36 O13 -66(4)
C37 Ru5 C36 O13 29(4)
P2 Ru5 C36 O13 -162(4)
Ru4 Ru5 C36 O13 123(4)
Ru6 Ru5 C36 O13 112(4)
C36 Ru5 C37 O14 -64(6)
C38 Ru5 C37 O14 35(6)
P2 Ru5 C37 O14 178(100)
Ru4 Ru5 C37 O14 -151(6)
Ru6 Ru5 C37 O14 154(6)
C36 Ru5 C38 O15 44(16)
C37 Ru5 C38 O15 -44(16)
P2 Ru5 C38 O15 143(16)
Ru4 Ru5 C38 O15 170(100)
Ru6 Ru5 C38 O15 -134(16)
C41 Ru6 C39 O16 11(12)
C40 Ru6 C39 O16 -86(12)
C43 Ru6 C39 O16 111(12)
Ru4 Ru6 C39 O16 164(12)
Ru5 Ru6 C39 O16 -177(100)
C39 Ru6 C40 O17 27(5)
C41 Ru6 C40 O17 -65(5)
C43 Ru6 C40 O17 109(5)
Ru4 Ru6 C40 O17 125(5)
Ru5 Ru6 C40 O17 -179(100)
C39 Ru6 C41 O18 40(5)
C40 Ru6 C41 O18 130(5)
C43 Ru6 C41 O18 -48(5)
Ru4 Ru6 C41 O18 -69(5)
Ru5 Ru6 C41 O18 -136(5)
C53 P2 C42 C43 165.6(2)
C59 P2 C42 C43 60.5(2)
Ru5 P2 C42 C43 -61.3(2)
C53 P2 C42 C46 23.1(3)
C59 P2 C42 C46 -82.0(3)
Ru5 P2 C42 C46 156.2(3)
C53 P2 C42 Ru4 -121.60(13)
C59 P2 C42 Ru4 133.33(12)
Ru5 P2 C42 Ru4 11.56(12)
C33 Ru4 C42 C43 62.0(4)
C35 Ru4 C42 C43 -69.35(17)
C34 Ru4 C42 C43 -165.48(17)
Ru6 Ru4 C42 C43 31.54(14)
Ru5 Ru4 C42 C43 98.37(15)
C33 Ru4 C42 C46 163.4(3)
C35 Ru4 C42 C46 32.0(2)
C34 Ru4 C42 C46 -64.1(2)
C43 Ru4 C42 C46 101.4(3)
Ru6 Ru4 C42 C46 132.9(2)
Ru5 Ru4 C42 C46 -160.3(2)
C33 Ru4 C42 P2 -45.9(4)
C35 Ru4 C42 P2 -177.26(13)
C34 Ru4 C42 P2 86.61(14)
C43 Ru4 C42 P2 -107.92(19)
Ru6 Ru4 C42 P2 -76.38(11)
Ru5 Ru4 C42 P2 -9.55(10)
C46 C42 C43 C44 8.6(3)
P2 C42 C43 C44 -142.5(2)
Ru4 C42 C43 C44 121.5(2)
C46 C42 C43 Ru6 -173.3(2)
P2 C42 C43 Ru6 35.7(3)
Ru4 C42 C43 Ru6 -60.3(2)
C46 C42 C43 Ru4 -112.9(2)
P2 C42 C43 Ru4 95.99(16)
C39 Ru6 C43 C42 158.0(3)
C41 Ru6 C43 C42 -110.0(3)
C40 Ru6 C43 C42 76.4(5)
Ru4 Ru6 C43 C42 57.8(2)
Ru5 Ru6 C43 C42 2.9(3)
C39 Ru6 C43 C44 -24.1(3)
C41 Ru6 C43 C44 67.8(3)
C40 Ru6 C43 C44 -105.7(4)
Ru4 Ru6 C43 C44 -124.3(3)
Ru5 Ru6 C43 C44 -179.2(2)
C39 Ru6 C43 Ru4 100.21(11)
C41 Ru6 C43 Ru4 -167.89(11)
C40 Ru6 C43 Ru4 18.6(4)
Ru5 Ru6 C43 Ru4 -54.94(6)
C33 Ru4 C43 C42 -159.09(17)
C35 Ru4 C43 C42 111.19(17)
C34 Ru4 C43 C42 19.9(2)
Ru6 Ru4 C43 C42 -136.26(19)
Ru5 Ru4 C43 C42 -76.13(14)
C33 Ru4 C43 C44 102.0(3)
C35 Ru4 C43 C44 12.3(2)
C34 Ru4 C43 C44 -79.0(3)
C42 Ru4 C43 C44 -98.9(3)
Ru6 Ru4 C43 C44 124.8(3)
Ru5 Ru4 C43 C44 -175.1(2)
C33 Ru4 C43 Ru6 -22.83(18)
C35 Ru4 C43 Ru6 -112.55(11)
C34 Ru4 C43 Ru6 156.20(13)
C42 Ru4 C43 Ru6 136.26(19)
Ru5 Ru4 C43 Ru6 60.13(7)
C42 C43 C44 C45 -6.7(3)
Ru6 C43 C44 C45 175.0(2)
Ru4 C43 C44 C45 73.9(3)
C43 C44 C45 C50 -174.8(3)
C43 C44 C45 C46 2.2(3)
C50 C45 C46 C47 6.8(5)
C44 C45 C46 C47 -170.4(3)
C50 C45 C46 C42 -179.9(3)
C44 C45 C46 C42 2.9(4)
C43 C42 C46 C45 -7.4(3)
P2 C42 C46 C45 135.7(3)
Ru4 C42 C46 C45 -83.8(3)
C43 C42 C46 C47 165.0(3)
P2 C42 C46 C47 -51.9(5)
Ru4 C42 C46 C47 88.6(4)
C45 C46 C47 C48 -7.1(5)
C42 C46 C47 C48 -178.7(3)
C45 C46 C47 C51 166.7(3)
C42 C46 C47 C51 -5.0(5)
C46 C47 C48 C49 2.8(5)
C51 C47 C48 C49 -171.2(3)
C47 C48 C49 C50 2.3(6)
C46 C45 C50 C49 -1.6(5)
C44 C45 C50 C49 175.1(3)
C46 C45 C50 C52 179.5(3)
C44 C45 C50 C52 -3.8(5)
C48 C49 C50 C45 -3.0(5)
C48 C49 C50 C52 176.0(3)
C42 P2 C53 C58 128.0(3)
C59 P2 C53 C58 -122.0(3)
Ru5 P2 C53 C58 5.2(3)
C42 P2 C53 C54 -59.6(3)
C59 P2 C53 C54 50.5(3)
Ru5 P2 C53 C54 177.6(2)
C58 C53 C54 C55 -3.6(5)
P2 C53 C54 C55 -176.3(2)
C53 C54 C55 C56 1.5(5)
C54 C55 C56 C57 2.0(5)
C55 C56 C57 C58 -3.3(5)
C54 C53 C58 C57 2.3(5)
P2 C53 C58 C57 174.9(3)
C56 C57 C58 C53 1.0(5)
C42 P2 C59 C60 12.1(3)
C53 P2 C59 C60 -104.0(3)
Ru5 P2 C59 C60 124.7(2)
C42 P2 C59 C64 -171.5(3)
C53 P2 C59 C64 72.4(3)
Ru5 P2 C59 C64 -58.8(3)
C64 C59 C60 C61 2.0(5)
P2 C59 C60 C61 178.6(2)
C59 C60 C61 C62 -0.6(5)
C60 C61 C62 C63 -0.6(6)
C61 C62 C63 C64 0.3(6)
C60 C59 C64 C63 -2.3(5)
P2 C59 C64 C63 -179.0(3)
C62 C63 C64 C59 1.2(6)
